data_7100379
loop_
_publ_author_name
'Polly Arnold'
'Mark Rodden'
'Claire Wilson'

_publ_section_title
;
Thermally stable potassium N-heterocyclic carbene
complexes with alkoxide ligands, and a polymeric crystal structure with
distorted, bridging carbenes
;
_journal_name_full 'Chemical Communications'
_journal_paper_doi 10.1039/b418302a
_journal_year 2005
_chemical_formula_sum 'C84 H144 K8 N16 O93'
_chemical_formula_weight 1834.96
_space_group_IT_number 1
_symmetry_cell_setting triclinic
_symmetry_space_group_name_Hall 'P 1'
_symmetry_space_group_name_H-M 'P 1'
_cell_angle_alpha 101.281(4)
_cell_angle_beta 97.104(4)
_cell_angle_gamma 102.741(4)
_cell_formula_units_Z 1
_cell_length_a 10.675(3)
_cell_length_b 13.281(3)
_cell_length_c 19.726(5)
_cell_measurement_temperature 150(2)
_cell_volume 2634.1(12)
_diffrn_ambient_temperature 150(2)
_exptl_crystal_density_diffrn 1.157
_cod_depositor_comments
;
The following automatic conversions were performed:
'_symmetry_cell_setting' value 'Triclinic' changed to 'triclinic'
according to '/home/saulius/struct/CIF-dictionaries/cif_core.dic'
dictionary named 'cif_core.dic' version 2.4.1 from 2010-06-29.

Automatic conversion script
Id: cif_fix_enum 1527 2010-12-29 10:47:43Z saulius 
;
_cod_database_code 7100379

loop_
_symmetry_equiv_pos_as_xyz
'x, y, z'

loop_
_atom_site_label
_atom_site_type_symbol
_atom_site_fract_x
_atom_site_fract_y
_atom_site_fract_z
_atom_site_U_iso_or_equiv
_atom_site_adp_type
_atom_site_occupancy
_atom_site_symmetry_multiplicity
_atom_site_calc_flag
_atom_site_refinement_flags
_atom_site_disorder_assembly
_atom_site_disorder_group
K1 K 0.24567(9) 0.01058(7) -0.34129(5) 0.0315(2) Uani 1 1 d . . .
K2 K 0.13875(8) -0.18647(7) -0.24286(5) 0.0305(2) Uani 1 1 d . . .
K3 K 0.26866(8) 0.11029(7) -0.14863(5) 0.0301(2) Uani 1 1 d . . .
K4 K 0.49635(8) -0.04389(7) -0.21395(5) 0.0324(2) Uani 1 1 d . . .
K5 K 0.39831(8) 0.67917(7) 0.09344(5) 0.0302(2) Uani 1 1 d . . .
K6 K 0.30498(9) 0.48625(7) 0.20916(5) 0.0313(2) Uani 1 1 d . . .
K7 K 0.42405(9) 0.77851(7) 0.28232(5) 0.0354(2) Uani 1 1 d . . .
K8 K 0.64706(8) 0.62027(7) 0.21838(5) 0.0302(2) Uani 1 1 d . . .
O1 O 0.0814(3) -0.0080(2) -0.25109(15) 0.0325(7) Uani 1 1 d . . .
O2 O 0.3180(3) -0.1674(2) -0.31944(15) 0.0325(7) Uani 1 1 d . . .
O3 O 0.4343(3) 0.1293(2) -0.23812(15) 0.0328(7) Uani 1 1 d . . .
O4 O 0.3139(3) -0.0703(2) -0.12997(14) 0.0310(7) Uani 1 1 d . . .
O5 O 0.5886(3) 0.8008(2) 0.20011(15) 0.0327(7) Uani 1 1 d . . .
O6 O 0.2299(3) 0.6541(2) 0.18162(16) 0.0353(7) Uani 1 1 d . . .
O7 O 0.4574(3) 0.5051(2) 0.11486(15) 0.0322(7) Uani 1 1 d . . .
O8 O 0.4823(3) 0.6075(2) 0.31151(14) 0.0352(7) Uani 1 1 d . . .
O100 O 0.0703(4) -0.0517(3) -0.48067(19) 0.0629(10) Uani 1 1 d . . .
N11 N -0.1268(3) -0.0596(3) -0.16814(17) 0.0282(8) Uani 1 1 d . . .
N12 N -0.2289(3) -0.2016(3) -0.14367(18) 0.0312(8) Uani 1 1 d . . .
N21 N 0.1557(4) -0.3860(3) -0.4032(2) 0.0388(9) Uani 1 1 d . B .
N22 N -0.0486(4) -0.4278(3) -0.4023(2) 0.0486(11) Uani 1 1 d . B .
N31 N 0.4138(4) 0.2848(3) -0.3304(2) 0.0581(12) Uani 1 1 d D . .
N32 N 0.2352(4) 0.2825(3) -0.3939(2) 0.0526(11) Uani 1 1 d D . .
N41 N 0.3546(3) -0.2670(3) -0.09670(18) 0.0322(8) Uani 1 1 d . B .
N42 N 0.2165(4) -0.4167(3) -0.11448(19) 0.0371(9) Uani 1 1 d . . .
N51 N 0.6862(4) 1.0058(3) 0.31387(19) 0.0377(9) Uani 1 1 d . E .
N52 N 0.6537(4) 1.0214(3) 0.41921(19) 0.0435(10) Uani 1 1 d . E .
N61 N 0.0176(3) 0.6081(3) 0.26282(18) 0.0364(9) Uani 1 1 d . . .
N62 N -0.0905(4) 0.4595(3) 0.2770(2) 0.0381(9) Uani 1 1 d . . .
N71 N 0.2497(3) 0.3364(3) 0.01065(18) 0.0313(8) Uani 1 1 d . B .
N72 N 0.0771(3) 0.2197(3) 0.01284(18) 0.0338(8) Uani 1 1 d . B .
N81 N 0.4127(4) 0.4142(3) 0.3755(2) 0.0452(10) Uani 1 1 d . B .
N82 N 0.3470(4) 0.2620(3) 0.3045(2) 0.0467(10) Uani 1 1 d . B .
C10 C -0.3315(5) -0.2938(4) -0.1424(3) 0.0473(12) Uani 1 1 d . . .
H10A H -0.4173 -0.2766 -0.1536 0.057 Uiso 1 1 calc R . .
C11 C -0.2508(4) -0.1205(4) -0.1728(2) 0.0324(10) Uani 1 1 d . . .
C12 C -0.0328(4) -0.1010(3) -0.1377(2) 0.0315(9) Uani 1 1 d . . .
H12 H 0.0589 -0.0719 -0.1291 0.038 Uiso 1 1 calc R . .
C13 C -0.0969(4) -0.1915(4) -0.1224(2) 0.0338(10) Uani 1 1 d . . .
H13A H -0.0590 -0.2388 -0.1014 0.041 Uiso 1 1 calc R . .
C14 C -0.0977(4) 0.0333(4) -0.1978(2) 0.0363(10) Uani 1 1 d . . .
H14A H -0.0367 0.0923 -0.1621 0.044 Uiso 1 1 calc R . .
H14B H -0.1793 0.0552 -0.2090 0.044 Uiso 1 1 calc R . .
C15 C -0.0367(4) 0.0139(3) -0.2652(2) 0.0330(10) Uani 1 1 d . . .
C16 C -0.0230(5) 0.1154(4) -0.2935(3) 0.0536(14) Uani 1 1 d . . .
H16A H -0.0929 0.1491 -0.2816 0.080 Uiso 1 1 calc R . .
H16B H -0.0294 0.0970 -0.3446 0.080 Uiso 1 1 calc R . .
H16C H 0.0618 0.1646 -0.2722 0.080 Uiso 1 1 calc R . .
C17 C -0.1319(5) -0.0803(5) -0.3207(3) 0.0559(15) Uani 1 1 d . . .
H17A H -0.2190 -0.0921 -0.3080 0.084 Uiso 1 1 calc R . .
H17B H -0.1005 -0.1446 -0.3218 0.084 Uiso 1 1 calc R . .
H17C H -0.1360 -0.0637 -0.3670 0.084 Uiso 1 1 calc R . .
C18 C -0.3227(6) -0.3187(5) -0.0704(3) 0.0706(18) Uani 1 1 d . . .
H18A H -0.3279 -0.2567 -0.0355 0.106 Uiso 1 1 calc R . .
H18B H -0.2395 -0.3362 -0.0581 0.106 Uiso 1 1 calc R . .
H18C H -0.3949 -0.3791 -0.0709 0.106 Uiso 1 1 calc R . .
C19 C -0.3275(6) -0.3878(4) -0.1987(4) 0.0737(19) Uani 1 1 d . . .
H19A H -0.3335 -0.3688 -0.2443 0.111 Uiso 1 1 calc R . .
H19B H -0.4010 -0.4477 -0.2000 0.111 Uiso 1 1 calc R . .
H19C H -0.2454 -0.4077 -0.1881 0.111 Uiso 1 1 calc R . .
C20 C -0.1752(5) -0.4488(5) -0.3772(3) 0.0611(15) Uani 1 1 d D . .
H20A H -0.1424 -0.3982 -0.3304 0.073 Uiso 1 1 calc R A 1
C21 C 0.0697(5) -0.3904(4) -0.3577(2) 0.0416(11) Uani 1 1 d . . .
C22 C 0.0943(5) -0.4189(4) -0.4726(3) 0.0470(12) Uani 1 1 d . . .
H22A H 0.1348 -0.4221 -0.5129 0.056 Uiso 1 1 calc R B .
C23 C -0.0356(5) -0.4456(4) -0.4715(3) 0.0503(13) Uani 1 1 d . B .
H23A H -0.1040 -0.4716 -0.5110 0.060 Uiso 1 1 calc R . .
C24 C 0.2970(4) -0.3491(4) -0.3798(2) 0.0396(11) Uani 1 1 d . . .
H24A H 0.3396 -0.3906 -0.4128 0.048 Uiso 1 1 calc R B .
H24B H 0.3184 -0.3645 -0.3332 0.048 Uiso 1 1 calc R . .
C25 C 0.3565(4) -0.2283(4) -0.3741(2) 0.0340(10) Uani 1 1 d . . .
C26 C 0.3161(5) -0.2007(4) -0.4440(2) 0.0459(12) Uani 1 1 d . . .
H26A H 0.3534 -0.1251 -0.4404 0.069 Uiso 1 1 calc R B .
H26B H 0.2208 -0.2163 -0.4551 0.069 Uiso 1 1 calc R . .
H26C H 0.3483 -0.2430 -0.4813 0.069 Uiso 1 1 calc R . .
C27 C 0.5054(5) -0.2136(5) -0.3608(3) 0.0510(13) Uani 1 1 d . . .
H27A H 0.5302 -0.2585 -0.3999 0.076 Uiso 1 1 calc R B .
H27B H 0.5317 -0.2338 -0.3171 0.076 Uiso 1 1 calc R . .
H27C H 0.5490 -0.1391 -0.3571 0.061 Uiso 1 1 calc R . .
C28 C -0.2606(6) -0.3870(6) -0.4039(4) 0.0770(19) Uani 1 1 d . B .
H28A H -0.2151 -0.3115 -0.3908 0.115 Uiso 1 1 calc R . .
H28B H -0.3403 -0.3980 -0.3835 0.115 Uiso 1 1 calc R . .
H28C H -0.2833 -0.4104 -0.4551 0.115 Uiso 1 1 calc R . .
C29 C -0.198(3) -0.5471(14) -0.3485(14) 0.093(7) Uiso 0.30 1 d PD B 1
H29A H -0.1532 -0.5294 -0.2996 0.139 Uiso 0.30 1 calc PR B 1
H29B H -0.1627 -0.6006 -0.3764 0.139 Uiso 0.30 1 calc PR B 1
H29C H -0.2913 -0.5753 -0.3509 0.139 Uiso 0.30 1 calc PR B 1
C291 C -0.2451(9) -0.5668(6) -0.4019(5) 0.075(3) Uiso 0.70 1 d PD B 2
H29D H -0.2882 -0.5818 -0.4509 0.112 Uiso 0.70 1 calc PR B 2
H29E H -0.3103 -0.5849 -0.3725 0.112 Uiso 0.70 1 calc PR B 2
H29F H -0.1813 -0.6093 -0.3981 0.112 Uiso 0.70 1 calc PR B 2
C30 C 0.1219(5) 0.2491(4) -0.4494(3) 0.0530(13) Uani 1 1 d . C .
H30A H 0.0918 0.1701 -0.4592 0.064 Uiso 1 1 calc R . .
C31 C 0.3173(5) 0.2184(4) -0.3815(2) 0.0443(12) Uani 1 1 d . . .
C32 C 0.3772(9) 0.3829(7) -0.3038(5) 0.054(2) Uiso 0.60 1 d PD C 1
H32B H 0.4248 0.4384 -0.2651 0.065 Uiso 0.60 1 calc PR C 1
C33 C 0.2629(10) 0.3811(7) -0.3440(5) 0.058(3) Uiso 0.60 1 d PD C 1
H33A H 0.2138 0.4329 -0.3398 0.069 Uiso 0.60 1 calc PR C 1
C321 C 0.4263(14) 0.3922(8) -0.3309(7) 0.052(3) Uiso 0.40 1 d PD C 2
H32A H 0.4981 0.4518 -0.3113 0.062 Uiso 0.40 1 calc PR C 2
C331 C 0.3116(13) 0.3877(8) -0.3658(7) 0.052(4) Uiso 0.40 1 d PD C 2
H33B H 0.2827 0.4487 -0.3717 0.063 Uiso 0.40 1 calc PR C 2
C34 C 0.5296(5) 0.2560(5) -0.3015(3) 0.0531(14) Uani 1 1 d . C .
H34A H 0.6056 0.3172 -0.2955 0.064 Uiso 1 1 calc R . .
H34B H 0.5435 0.1968 -0.3365 0.064 Uiso 1 1 calc R . .
C35 C 0.5279(4) 0.2231(3) -0.2315(2) 0.0352(10) Uani 1 1 d . . .
C36 C 0.6660(5) 0.2086(5) -0.2116(3) 0.0556(14) Uani 1 1 d . . .
H38A H 0.6743 0.1894 -0.1660 0.083 Uiso 1 1 calc R . .
H38B H 0.7307 0.2751 -0.2086 0.083 Uiso 1 1 calc R . .
H38C H 0.6809 0.1521 -0.2474 0.083 Uiso 1 1 calc R . .
C37 C 0.5096(6) 0.3115(4) -0.1744(3) 0.0623(16) Uani 1 1 d . . .
H37A H 0.5092 0.2884 -0.1302 0.093 Uiso 1 1 calc R . .
H37B H 0.4265 0.3282 -0.1882 0.093 Uiso 1 1 calc R . .
H37C H 0.5812 0.3749 -0.1682 0.075 Uiso 1 1 calc R . .
C38 C 0.0111(6) 0.2938(5) -0.4270(4) 0.0757(19) Uani 1 1 d . . .
H38D H 0.0376 0.3714 -0.4176 0.114 Uiso 1 1 calc R C .
H38E H -0.0107 0.2719 -0.3844 0.114 Uiso 1 1 calc R . .
H38F H -0.0653 0.2670 -0.4646 0.114 Uiso 1 1 calc R . .
C39 C 0.1537(7) 0.2781(6) -0.5167(3) 0.080(2) Uani 1 1 d . . .
H39A H 0.2256 0.2486 -0.5305 0.119 Uiso 1 1 calc R C .
H39B H 0.1793 0.3555 -0.5094 0.119 Uiso 1 1 calc R . .
H39C H 0.0767 0.2490 -0.5538 0.119 Uiso 1 1 calc R . .
C40 C 0.1232(5) -0.5069(4) -0.1025(3) 0.0462(12) Uani 1 1 d D . .
H40A H 0.1483 -0.5110 -0.0527 0.055 Uiso 1 1 calc R . .
C41 C 0.2934(4) -0.3370(3) -0.0613(2) 0.0355(10) Uani 1 1 d . . .
C42 C 0.3149(4) -0.3027(4) -0.1693(2) 0.0352(10) Uani 1 1 d . . .
H42A H 0.3437 -0.2672 -0.2041 0.042 Uiso 1 1 calc R B .
C43 C 0.2285(5) -0.3963(4) -0.1802(2) 0.0376(11) Uani 1 1 d . . .
H43A H 0.1839 -0.4405 -0.2243 0.045 Uiso 1 1 calc R . .
C44 C 0.4376(4) -0.1616(3) -0.0628(2) 0.0335(10) Uani 1 1 d . . .
H44A H 0.5124 -0.1467 -0.0875 0.040 Uiso 1 1 calc R B .
H44B H 0.4726 -0.1610 -0.0138 0.040 Uiso 1 1 calc R . .
C45 C 0.3658(4) -0.0728(3) -0.0622(2) 0.0314(9) Uani 1 1 d . . .
C46 C 0.2587(5) -0.0877(4) -0.0169(2) 0.0403(11) Uani 1 1 d . . .
H46A H 0.2978 -0.0884 0.0306 0.060 Uiso 1 1 calc R B .
H46B H 0.1939 -0.1550 -0.0377 0.060 Uiso 1 1 calc R . .
H46C H 0.2162 -0.0291 -0.0146 0.060 Uiso 1 1 calc R . .
C47 C 0.4683(5) 0.0333(4) -0.0270(3) 0.0434(12) Uani 1 1 d . . .
H47A H 0.4613 0.0539 0.0226 0.065 Uiso 1 1 calc R B .
H47B H 0.4523 0.0888 -0.0507 0.065 Uiso 1 1 calc R . .
H47C H 0.5561 0.0242 -0.0307 0.065 Uiso 1 1 calc R . .
C48 C -0.0137(5) -0.4888(5) -0.1105(4) 0.0743(18) Uani 1 1 d D . .
H48A H -0.0122 -0.4207 -0.0800 0.111 Uiso 1 1 calc R . .
H48B H -0.0736 -0.5461 -0.0972 0.111 Uiso 1 1 calc R . .
H48C H -0.0432 -0.4882 -0.1594 0.111 Uiso 1 1 calc R . .
C49 C 0.1264(6) -0.6109(4) -0.1489(3) 0.0640(16) Uani 1 1 d . . .
H49A H 0.2157 -0.6195 -0.1431 0.096 Uiso 1 1 calc R . .
H49B H 0.0970 -0.6113 -0.1981 0.096 Uiso 1 1 calc R . .
H49C H 0.0687 -0.6695 -0.1358 0.096 Uiso 1 1 calc R . .
C50 C 0.5870(6) 1.0304(5) 0.4800(3) 0.0603(16) Uani 1 1 d D . .
H50A H 0.4953 0.9854 0.4670 0.072 Uiso 1 1 calc R D 1
C51 C 0.5869(5) 0.9971(4) 0.3513(2) 0.0407(11) Uani 1 1 d . . .
C52 C 0.8065(5) 1.0357(5) 0.3564(3) 0.0583(15) Uani 1 1 d . . .
H52A H 0.8887 1.0479 0.3415 0.070 Uiso 1 1 calc R E .
C53 C 0.7867(5) 1.0445(5) 0.4224(3) 0.0570(15) Uani 1 1 d . E .
H53A H 0.8514 1.0630 0.4634 0.068 Uiso 1 1 calc R . .
C54 C 0.6653(5) 0.9934(4) 0.2371(2) 0.0399(11) Uani 1 1 d . . .
H54A H 0.7285 1.0522 0.2262 0.048 Uiso 1 1 calc R E .
H54B H 0.5769 1.0015 0.2219 0.048 Uiso 1 1 calc R . .
C55 C 0.6783(4) 0.8878(3) 0.1923(2) 0.0316(9) Uani 1 1 d . E .
C56 C 0.8178(4) 0.8764(4) 0.2089(3) 0.0543(14) Uani 1 1 d . . .
H56A H 0.8361 0.8701 0.2576 0.081 Uiso 1 1 calc R E .
H56B H 0.8793 0.9390 0.2024 0.081 Uiso 1 1 calc R . .
H56C H 0.8271 0.8128 0.1772 0.081 Uiso 1 1 calc R . .
C57 C 0.6550(5) 0.8995(4) 0.1154(3) 0.0518(13) Uani 1 1 d . . .
H57A H 0.5661 0.9065 0.1030 0.078 Uiso 1 1 calc R E .
H57B H 0.6667 0.8366 0.0839 0.078 Uiso 1 1 calc R . .
H57C H 0.7176 0.9627 0.1105 0.062 Uiso 1 1 calc R . .
C58 C 0.5887(11) 1.1484(6) 0.5026(5) 0.068(3) Uiso 0.60 1 d PD E 1
H58A H 0.6792 1.1910 0.5163 0.101 Uiso 0.60 1 calc PR E 1
H58B H 0.5430 1.1590 0.5425 0.101 Uiso 0.60 1 calc PR E 1
H58C H 0.5452 1.1703 0.4633 0.101 Uiso 0.60 1 calc PR E 1
C581 C 0.5103(14) 1.1122(10) 0.4921(8) 0.058(4) Uiso 0.40 1 d PD E 2
H58D H 0.4168 1.0773 0.4796 0.087 Uiso 0.40 1 calc PR E 2
H58E H 0.5327 1.1630 0.4628 0.087 Uiso 0.40 1 calc PR E 2
H58F H 0.5311 1.1496 0.5416 0.087 Uiso 0.40 1 calc PR E 2
C59 C 0.6589(7) 1.0036(5) 0.5414(3) 0.077(2) Uani 1 1 d . E .
H59A H 0.6728 0.9326 0.5271 0.116 Uiso 1 1 calc R . .
H59B H 0.6075 1.0052 0.5793 0.116 Uiso 1 1 calc R . .
H59C H 0.7433 1.0556 0.5579 0.116 Uiso 1 1 calc R . .
C60 C -0.1950(5) 0.3621(4) 0.2664(3) 0.0474(12) Uani 1 1 d . . .
H60A H -0.2797 0.3823 0.2596 0.057 Uiso 1 1 calc R . .
C61 C -0.1071(4) 0.5430(4) 0.2484(2) 0.0370(10) Uani 1 1 d . . .
C62 C 0.1063(5) 0.5641(4) 0.2982(2) 0.0430(12) Uani 1 1 d . . .
H62A H 0.1971 0.5944 0.3137 0.052 Uiso 1 1 calc R . .
C63 C 0.0380(5) 0.4714(4) 0.3057(3) 0.0457(12) Uani 1 1 d . . .
H63A H 0.0717 0.4223 0.3269 0.055 Uiso 1 1 calc R . .
C64 C 0.0556(5) 0.7028(4) 0.2370(3) 0.0387(11) Uani 1 1 d . E .
H64A H 0.1191 0.7576 0.2744 0.046 Uiso 1 1 calc R . .
H64B H -0.0222 0.7301 0.2271 0.046 Uiso 1 1 calc R . .
C65 C 0.1173(4) 0.6867(4) 0.1695(2) 0.0368(10) Uani 1 1 d . . .
C66 C 0.0170(5) 0.6073(4) 0.1096(3) 0.0478(13) Uani 1 1 d . E .
H66A H -0.0031 0.5376 0.1211 0.072 Uiso 1 1 calc R . .
H66B H 0.0529 0.6017 0.0661 0.072 Uiso 1 1 calc R . .
H66C H -0.0629 0.6318 0.1035 0.072 Uiso 1 1 calc R . .
C67 C 0.1470(6) 0.7957(5) 0.1508(4) 0.0630(16) Uani 1 1 d . E .
H67A H 0.1860 0.7907 0.1082 0.094 Uiso 1 1 calc R . .
H67B H 0.2080 0.8479 0.1896 0.094 Uiso 1 1 calc R . .
H67C H 0.0659 0.8180 0.1426 0.094 Uiso 1 1 calc R . .
C68 C -0.1918(6) 0.3140(5) 0.3296(3) 0.0712(18) Uani 1 1 d . . .
H68A H -0.1915 0.3678 0.3715 0.107 Uiso 1 1 calc R . .
H68B H -0.1129 0.2882 0.3359 0.107 Uiso 1 1 calc R . .
H68C H -0.2690 0.2547 0.3225 0.107 Uiso 1 1 calc R . .
C69 C -0.1921(6) 0.2826(4) 0.1990(3) 0.0626(16) Uani 1 1 d . . .
H69A H -0.1940 0.3172 0.1594 0.094 Uiso 1 1 calc R . .
H69B H -0.2683 0.2219 0.1898 0.094 Uiso 1 1 calc R . .
H69C H -0.1123 0.2579 0.2046 0.094 Uiso 1 1 calc R . .
C70 C -0.0148(5) 0.1155(4) 0.0054(3) 0.0457(13) Uani 1 1 d . . .
H70A H 0.0051 0.0644 -0.0337 0.055 Uiso 1 1 calc R . .
C71 C 0.1920(4) 0.2314(3) -0.0138(2) 0.0311(9) Uani 1 1 d . . .
C72 C 0.1759(4) 0.3888(3) 0.0500(2) 0.0327(10) Uani 1 1 d . . .
H72A H 0.1970 0.4624 0.0715 0.039 Uiso 1 1 calc R B .
C73 C 0.0665(4) 0.3148(4) 0.0520(2) 0.0358(10) Uani 1 1 d . B .
H73A H -0.0031 0.3262 0.0757 0.043 Uiso 1 1 calc R . .
C74 C 0.3798(4) 0.3859(4) 0.0011(2) 0.0362(10) Uani 1 1 d . . .
H74A H 0.3759 0.4482 -0.0188 0.043 Uiso 1 1 calc R B .
H74B H 0.4084 0.3349 -0.0335 0.043 Uiso 1 1 calc R . .
C75 C 0.4832(4) 0.4223(3) 0.0693(2) 0.0316(9) Uani 1 1 d . . .
C76 C 0.4807(5) 0.3272(4) 0.1041(3) 0.0468(13) Uani 1 1 d . . .
H76A H 0.4369 0.2611 0.0696 0.070 Uiso 1 1 calc R B .
H76B H 0.4334 0.3348 0.1436 0.070 Uiso 1 1 calc R . .
H76C H 0.5703 0.3256 0.1212 0.070 Uiso 1 1 calc R . .
C77 C 0.6173(5) 0.4551(5) 0.0471(3) 0.0556(15) Uani 1 1 d . . .
H77A H 0.6154 0.4127 0.0002 0.083 Uiso 1 1 calc R B .
H77B H 0.6848 0.4430 0.0808 0.083 Uiso 1 1 calc R . .
H77C H 0.6367 0.5305 0.0464 0.083 Uiso 1 1 calc R . .
C78 C -0.1548(5) 0.1195(5) -0.0144(3) 0.0628(16) Uani 1 1 d . . .
H78A H -0.1643 0.1463 -0.0571 0.094 Uiso 1 1 calc R . .
H78B H -0.1784 0.1668 0.0239 0.094 Uiso 1 1 calc R . .
H78C H -0.2122 0.0481 -0.0227 0.094 Uiso 1 1 calc R . .
C79 C 0.0083(6) 0.0761(4) 0.0711(3) 0.0586(15) Uani 1 1 d . . .
H79A H 0.0998 0.0743 0.0812 0.088 Uiso 1 1 calc R . .
H79B H -0.0479 0.0045 0.0645 0.088 Uiso 1 1 calc R . .
H79C H -0.0121 0.1238 0.1104 0.088 Uiso 1 1 calc R . .
C80 C 0.2722(5) 0.1746(4) 0.2468(3) 0.0548(14) Uani 1 1 d . . .
H80A H 0.2262 0.2056 0.2120 0.066 Uiso 1 1 calc R . .
C81 C 0.3271(5) 0.3611(4) 0.3160(3) 0.0429(12) Uani 1 1 d . . .
C82 C 0.4822(6) 0.3491(5) 0.3997(3) 0.0720(19) Uani 1 1 d . . .
H82A H 0.5476 0.3685 0.4405 0.086 Uiso 1 1 calc R B .
C83 C 0.4412(6) 0.2529(5) 0.3554(4) 0.0693(18) Uani 1 1 d . B .
H83A H 0.4712 0.1915 0.3587 0.083 Uiso 1 1 calc R . .
C84 C 0.4334(5) 0.5265(4) 0.4082(2) 0.0442(12) Uani 1 1 d . . .
H84A H 0.4646 0.5375 0.4592 0.053 Uiso 1 1 calc R B .
H84B H 0.3484 0.5450 0.4026 0.053 Uiso 1 1 calc R . .
C85 C 0.5322(4) 0.6043(4) 0.3787(2) 0.0364(10) Uani 1 1 d . B .
C86 C 0.5570(6) 0.7154(4) 0.4290(2) 0.0539(14) Uani 1 1 d . . .
H86C H 0.5276 0.7643 0.4031 0.065 Uiso 1 1 calc R B .
H86A H 0.6505 0.7426 0.4478 0.065 Uiso 1 1 calc R . .
H86B H 0.5086 0.7094 0.4677 0.065 Uiso 1 1 calc R . .
C87 C 0.6611(5) 0.5709(5) 0.3809(3) 0.0524(14) Uani 1 1 d . . .
H87A H 0.7228 0.6189 0.3614 0.079 Uiso 1 1 calc R B .
H87B H 0.6451 0.4982 0.3531 0.079 Uiso 1 1 calc R . .
H87C H 0.6977 0.5744 0.4296 0.063 Uiso 1 1 calc R . .
C88 C 0.1665(6) 0.1011(5) 0.2750(4) 0.092(2) Uani 1 1 d . . .
H88A H 0.1113 0.1428 0.2974 0.138 Uiso 1 1 calc R . .
H88B H 0.2088 0.0696 0.3094 0.138 Uiso 1 1 calc R . .
H88C H 0.1126 0.0447 0.2359 0.138 Uiso 1 1 calc R . .
C89 C 0.3569(6) 0.1130(5) 0.2091(4) 0.0726(18) Uani 1 1 d . . .
H89A H 0.4201 0.1610 0.1905 0.109 Uiso 1 1 calc R . .
H89B H 0.3019 0.0566 0.1704 0.109 Uiso 1 1 calc R . .
H89C H 0.4033 0.0816 0.2421 0.109 Uiso 1 1 calc R . .
C101 C 0.1367(7) -0.0191(5) -0.5332(3) 0.0688(17) Uani 1 1 d . . .
H10B H 0.2282 0.0194 -0.5127 0.083 Uiso 1 1 calc R . .
H10C H 0.0940 0.0289 -0.5548 0.083 Uiso 1 1 calc R . .
C102 C 0.1330(8) -0.1136(6) -0.5859(3) 0.087(2) Uani 1 1 d . . .
H10D H 0.2055 -0.1455 -0.5732 0.104 Uiso 1 1 calc R . .
H10E H 0.1366 -0.0978 -0.6328 0.104 Uiso 1 1 calc R . .
C103 C 0.0015(8) -0.1855(5) -0.5841(3) 0.085(2) Uani 1 1 d . . .
H10F H -0.0675 -0.1775 -0.6195 0.102 Uiso 1 1 calc R . .
H10G H 0.0051 -0.2608 -0.5934 0.102 Uiso 1 1 calc R . .
C104 C -0.0241(6) -0.1502(5) -0.5118(3) 0.0654(16) Uani 1 1 d . . .
H10H H -0.1136 -0.1402 -0.5136 0.078 Uiso 1 1 calc R . .
H10I H -0.0149 -0.2036 -0.4842 0.078 Uiso 1 1 calc R . .

loop_
_atom_site_aniso_label
_atom_site_aniso_U_11
_atom_site_aniso_U_22
_atom_site_aniso_U_33
_atom_site_aniso_U_23
_atom_site_aniso_U_13
_atom_site_aniso_U_12
K1 0.0320(5) 0.0328(5) 0.0314(5) 0.0082(4) 0.0062(4) 0.0103(4)
K2 0.0284(5) 0.0317(5) 0.0325(5) 0.0070(4) 0.0056(4) 0.0099(4)
K3 0.0267(5) 0.0313(5) 0.0314(5) 0.0051(4) 0.0059(4) 0.0069(4)
K4 0.0260(5) 0.0361(6) 0.0381(5) 0.0133(4) 0.0055(4) 0.0102(4)
K5 0.0291(5) 0.0328(5) 0.0267(5) 0.0069(4) 0.0018(4) 0.0055(4)
K6 0.0306(5) 0.0347(5) 0.0294(5) 0.0078(4) 0.0059(4) 0.0087(4)
K7 0.0302(5) 0.0375(6) 0.0353(5) 0.0047(4) 0.0073(4) 0.0042(4)
K8 0.0240(5) 0.0370(5) 0.0295(5) 0.0066(4) 0.0044(4) 0.0083(4)
O1 0.0255(16) 0.0365(18) 0.0361(17) 0.0085(14) 0.0041(13) 0.0098(13)
O2 0.0309(16) 0.0297(16) 0.0380(18) 0.0057(14) 0.0085(13) 0.0104(13)
O3 0.0304(17) 0.0271(17) 0.0410(18) 0.0108(14) 0.0067(14) 0.0041(13)
O4 0.0332(16) 0.0337(17) 0.0238(15) 0.0068(13) 0.0005(12) 0.0061(13)
O5 0.0283(16) 0.0348(18) 0.0350(17) 0.0096(14) 0.0076(13) 0.0052(14)
O6 0.0294(17) 0.0387(18) 0.0427(19) 0.0131(15) 0.0115(14) 0.0124(14)
O7 0.0323(17) 0.0338(18) 0.0293(17) 0.0033(14) 0.0060(13) 0.0090(14)
O8 0.0329(17) 0.0429(19) 0.0262(16) 0.0055(14) 0.0003(13) 0.0070(15)
O100 0.077(3) 0.063(3) 0.041(2) 0.0001(19) 0.0049(19) 0.015(2)
N11 0.0280(19) 0.0303(19) 0.0316(19) 0.0105(15) 0.0108(15) 0.0121(15)
N12 0.0272(19) 0.035(2) 0.034(2) 0.0127(16) 0.0072(15) 0.0091(16)
N21 0.045(2) 0.037(2) 0.034(2) 0.0057(17) 0.0043(17) 0.0118(18)
N22 0.050(3) 0.057(3) 0.036(2) 0.013(2) -0.0023(19) 0.013(2)
N31 0.062(3) 0.038(2) 0.066(3) 0.022(2) -0.015(2) -0.001(2)
N32 0.065(3) 0.032(2) 0.053(3) 0.010(2) -0.014(2) 0.011(2)
N41 0.031(2) 0.035(2) 0.0293(19) 0.0066(16) -0.0001(15) 0.0109(16)
N42 0.046(2) 0.033(2) 0.031(2) 0.0069(16) -0.0046(17) 0.0139(18)
N51 0.041(2) 0.032(2) 0.037(2) 0.0074(17) 0.0042(17) 0.0046(17)
N52 0.050(3) 0.043(2) 0.033(2) 0.0050(18) 0.0048(18) 0.0063(19)
N61 0.032(2) 0.049(2) 0.033(2) 0.0090(18) 0.0108(16) 0.0169(18)
N62 0.034(2) 0.045(2) 0.046(2) 0.0203(19) 0.0151(17) 0.0176(18)
N71 0.0270(19) 0.037(2) 0.0279(19) 0.0047(16) 0.0042(14) 0.0069(16)
N72 0.0267(18) 0.036(2) 0.033(2) -0.0007(16) 0.0081(15) 0.0024(15)
N81 0.040(2) 0.052(3) 0.050(3) 0.028(2) 0.0041(19) 0.012(2)
N82 0.035(2) 0.047(3) 0.063(3) 0.030(2) 0.001(2) 0.0078(19)
C10 0.031(3) 0.052(3) 0.064(3) 0.022(3) 0.015(2) 0.010(2)
C11 0.030(2) 0.044(3) 0.025(2) 0.0050(19) 0.0084(17) 0.014(2)
C12 0.026(2) 0.038(2) 0.030(2) 0.0038(18) 0.0015(17) 0.0121(19)
C13 0.027(2) 0.038(3) 0.037(2) 0.008(2) 0.0029(18) 0.0104(19)
C14 0.036(3) 0.037(3) 0.044(3) 0.016(2) 0.015(2) 0.018(2)
C15 0.027(2) 0.039(3) 0.036(2) 0.014(2) 0.0053(18) 0.0115(19)
C16 0.052(3) 0.058(3) 0.076(4) 0.041(3) 0.030(3) 0.031(3)
C17 0.041(3) 0.078(4) 0.034(3) 0.011(3) 0.001(2) -0.010(3)
C18 0.057(4) 0.093(5) 0.087(5) 0.060(4) 0.036(3) 0.024(3)
C19 0.065(4) 0.041(3) 0.092(5) -0.001(3) 0.001(3) -0.011(3)
C20 0.047(3) 0.075(4) 0.063(4) 0.021(3) 0.009(3) 0.014(3)
C21 0.047(3) 0.044(3) 0.035(3) 0.007(2) 0.006(2) 0.016(2)
C22 0.058(3) 0.047(3) 0.031(3) 0.004(2) 0.007(2) 0.006(3)
C23 0.056(3) 0.051(3) 0.033(3) 0.004(2) -0.005(2) 0.001(3)
C24 0.044(3) 0.041(3) 0.041(3) 0.005(2) 0.011(2) 0.025(2)
C25 0.024(2) 0.046(3) 0.033(2) 0.009(2) 0.0038(17) 0.0107(19)
C26 0.048(3) 0.055(3) 0.044(3) 0.020(2) 0.016(2) 0.021(3)
C27 0.038(3) 0.075(4) 0.042(3) 0.010(3) 0.004(2) 0.024(3)
C28 0.073(4) 0.089(5) 0.076(4) 0.017(4) 0.012(4) 0.037(4)
C30 0.057(3) 0.049(3) 0.047(3) 0.010(2) -0.007(3) 0.010(3)
C31 0.051(3) 0.047(3) 0.034(3) 0.011(2) 0.004(2) 0.009(2)
C34 0.036(3) 0.062(4) 0.060(3) 0.033(3) 0.004(2) -0.003(2)
C35 0.034(2) 0.031(2) 0.041(3) 0.012(2) 0.0086(19) 0.0046(19)
C36 0.035(3) 0.062(4) 0.070(4) 0.024(3) 0.006(3) 0.005(2)
C37 0.068(4) 0.036(3) 0.078(4) 0.003(3) 0.021(3) 0.006(3)
C38 0.078(4) 0.056(4) 0.099(5) 0.022(4) 0.011(4) 0.028(3)
C39 0.089(5) 0.096(5) 0.062(4) 0.027(4) 0.001(4) 0.038(4)
C40 0.054(3) 0.036(3) 0.043(3) 0.010(2) -0.005(2) 0.006(2)
C41 0.040(3) 0.034(2) 0.032(2) 0.0074(19) 0.0004(19) 0.011(2)
C42 0.035(2) 0.043(3) 0.029(2) 0.0098(19) 0.0006(18) 0.015(2)
C43 0.045(3) 0.038(3) 0.029(2) 0.0037(19) -0.003(2) 0.018(2)
C44 0.028(2) 0.033(3) 0.033(2) 0.0040(19) -0.0058(17) 0.0035(19)
C45 0.027(2) 0.033(2) 0.029(2) 0.0012(18) 0.0025(17) 0.0024(18)
C46 0.046(3) 0.048(3) 0.031(2) 0.010(2) 0.008(2) 0.019(2)
C47 0.045(3) 0.032(3) 0.044(3) 0.005(2) -0.009(2) 0.001(2)
C48 0.052(4) 0.075(4) 0.094(5) 0.028(4) 0.010(3) 0.007(3)
C49 0.095(5) 0.029(3) 0.056(3) 0.005(2) -0.005(3) 0.005(3)
C50 0.062(4) 0.082(4) 0.027(3) 0.002(3) 0.005(2) 0.008(3)
C51 0.050(3) 0.043(3) 0.031(2) 0.009(2) 0.005(2) 0.014(2)
C52 0.039(3) 0.070(4) 0.048(3) -0.001(3) 0.000(2) -0.008(3)
C53 0.050(3) 0.065(4) 0.040(3) 0.001(3) -0.002(2) -0.001(3)
C54 0.050(3) 0.033(2) 0.038(3) 0.011(2) 0.008(2) 0.009(2)
C55 0.028(2) 0.033(2) 0.032(2) 0.0059(18) 0.0029(17) 0.0041(18)
C56 0.028(3) 0.059(3) 0.074(4) 0.015(3) 0.007(2) 0.007(2)
C57 0.059(3) 0.055(3) 0.042(3) 0.016(2) 0.018(2) 0.007(3)
C59 0.113(6) 0.078(5) 0.045(4) 0.023(3) 0.017(4) 0.024(4)
C60 0.046(3) 0.042(3) 0.064(3) 0.019(3) 0.024(3) 0.018(2)
C61 0.029(2) 0.044(3) 0.045(3) 0.012(2) 0.017(2) 0.016(2)
C62 0.035(3) 0.064(3) 0.035(3) 0.014(2) 0.011(2) 0.017(2)
C63 0.039(3) 0.064(3) 0.047(3) 0.025(3) 0.013(2) 0.025(3)
C64 0.035(3) 0.035(3) 0.048(3) 0.009(2) 0.009(2) 0.013(2)
C65 0.033(2) 0.035(3) 0.045(3) 0.010(2) 0.011(2) 0.010(2)
C66 0.035(3) 0.065(3) 0.047(3) 0.012(3) 0.004(2) 0.023(2)
C67 0.052(3) 0.059(4) 0.098(5) 0.040(3) 0.029(3) 0.026(3)
C68 0.081(4) 0.064(4) 0.082(4) 0.039(4) 0.032(4) 0.016(3)
C69 0.081(4) 0.039(3) 0.074(4) 0.016(3) 0.025(3) 0.017(3)
C70 0.036(3) 0.036(3) 0.049(3) -0.012(2) 0.011(2) -0.007(2)
C71 0.029(2) 0.033(2) 0.027(2) 0.0017(18) 0.0018(17) 0.0042(18)
C72 0.035(2) 0.033(2) 0.027(2) 0.0000(18) 0.0017(18) 0.0107(19)
C73 0.028(2) 0.048(3) 0.030(2) 0.001(2) 0.0065(18) 0.013(2)
C74 0.033(2) 0.045(3) 0.024(2) -0.0002(19) 0.0103(18) 0.000(2)
C75 0.024(2) 0.035(2) 0.032(2) 0.0001(19) 0.0037(17) 0.0064(18)
C76 0.048(3) 0.035(3) 0.051(3) -0.001(2) -0.010(2) 0.020(2)
C77 0.031(3) 0.073(4) 0.051(3) -0.005(3) 0.017(2) 0.002(3)
C78 0.035(3) 0.071(4) 0.064(4) -0.009(3) 0.006(3) 0.000(3)
C79 0.060(4) 0.050(3) 0.064(4) 0.014(3) 0.026(3) 0.002(3)
C80 0.041(3) 0.049(3) 0.073(4) 0.018(3) 0.001(3) 0.009(3)
C81 0.033(3) 0.054(3) 0.050(3) 0.023(2) 0.012(2) 0.015(2)
C82 0.080(4) 0.055(4) 0.074(4) 0.032(3) -0.029(3) 0.012(3)
C83 0.057(4) 0.059(4) 0.091(5) 0.038(4) -0.017(3) 0.012(3)
C84 0.042(3) 0.063(3) 0.033(3) 0.017(2) 0.010(2) 0.016(2)
C85 0.036(2) 0.046(3) 0.029(2) 0.008(2) 0.0079(19) 0.013(2)
C86 0.076(4) 0.052(3) 0.029(3) 0.001(2) 0.007(2) 0.015(3)
C87 0.043(3) 0.081(4) 0.039(3) 0.020(3) 0.004(2) 0.024(3)
C88 0.062(4) 0.069(5) 0.122(6) 0.006(4) 0.025(4) -0.024(4)
C89 0.077(4) 0.057(4) 0.087(5) 0.021(3) 0.015(4) 0.020(3)
C101 0.087(5) 0.059(4) 0.054(4) 0.009(3) 0.009(3) 0.010(3)
C102 0.128(7) 0.082(5) 0.042(4) 0.001(3) 0.022(4) 0.017(5)
C103 0.120(6) 0.058(4) 0.052(4) -0.001(3) 0.004(4) -0.008(4)
C104 0.064(4) 0.063(4) 0.066(4) 0.006(3) 0.009(3) 0.020(3)

loop_
_geom_bond_atom_site_label_1
_geom_bond_atom_site_label_2
_geom_bond_distance
_geom_bond_site_symmetry_2
_geom_bond_publ_flag
K1 O3 2.648(3) . ?
K1 O1 2.656(3) . ?
K1 O2 2.737(3) . ?
K1 O100 2.984(4) . ?
K1 C31 2.984(5) . ?
K1 C26 3.410(5) . ?
K1 C15 3.534(4) . ?
K1 K2 3.6250(14) . ?
K1 K4 3.7279(14) . ?
K1 K3 3.7301(16) . ?
K2 O2 2.581(3) . ?
K2 O1 2.605(3) . ?
K2 O4 2.681(3) . ?
K2 C21 3.053(5) . ?
K2 C42 3.083(4) . ?
K2 C12 3.143(4) . ?
K2 C43 3.528(4) . ?
K2 K4 3.7861(16) . ?
K2 K3 3.8726(15) . ?
K3 O1 2.631(3) . ?
K3 O4 2.633(3) . ?
K3 O3 2.657(3) . ?
K3 C71 3.128(4) . ?
K3 C37 3.441(6) . ?
K3 C47 3.464(5) . ?
K3 C45 3.491(5) . ?
K3 K4 3.7011(14) . ?
K4 O2 2.637(3) . ?
K4 O3 2.642(3) . ?
K4 O4 2.717(3) . ?
K4 C11 3.157(4) 1_655 ?
K4 C27 3.331(5) . ?
K4 C36 3.430(6) . ?
K4 C45 3.506(4) . ?
K4 C25 3.521(5) . ?
K5 O7 2.623(3) . ?
K5 O6 2.665(3) . ?
K5 O5 2.707(3) . ?
K5 C41 3.068(4) 1_565 ?
K5 C57 3.454(5) . ?
K5 C65 3.528(5) . ?
K5 K7 3.6553(16) . ?
K5 K8 3.7134(14) . ?
K5 K6 3.8070(14) . ?
K6 O8 2.587(3) . ?
K6 O7 2.631(3) . ?
K6 O6 2.657(3) . ?
K6 C81 2.947(5) . ?
K6 C62 3.135(5) . ?
K6 C72 3.161(4) . ?
K6 K8 3.6577(16) . ?
K6 K7 3.7340(16) . ?
K7 O5 2.543(3) . ?
K7 O8 2.631(3) . ?
K7 O6 2.675(3) . ?
K7 C51 2.991(5) . ?
K7 C86 3.397(5) . ?
K7 K8 3.6861(15) . ?
K8 O7 2.645(3) . ?
K8 O5 2.685(3) . ?
K8 O8 2.699(3) . ?
K8 C61 3.055(4) 1_655 ?
K8 C87 3.387(5) . ?
K8 C75 3.506(4) . ?
K8 C56 3.539(6) . ?
O1 C15 1.363(5) . ?
O2 C25 1.378(5) . ?
O3 C35 1.386(5) . ?
O4 C45 1.391(5) . ?
O5 C55 1.375(5) . ?
O6 C65 1.375(5) . ?
O7 C75 1.379(5) . ?
O8 C85 1.378(5) . ?
O100 C101 1.410(7) . ?
O100 C104 1.433(7) . ?
N11 C11 1.372(5) . ?
N11 C12 1.376(5) . ?
N11 C14 1.456(5) . ?
N12 C11 1.366(5) . ?
N12 C13 1.389(5) . ?
N12 C10 1.458(6) . ?
N21 C21 1.361(6) . ?
N21 C22 1.382(6) . ?
N21 C24 1.463(6) . ?
N22 C23 1.369(6) . ?
N22 C21 1.375(6) . ?
N22 C20 1.484(7) . ?
N31 C31 1.360(6) . ?
N31 C321 1.405(10) . ?
N31 C34 1.456(6) . ?
N31 C32 1.460(9) . ?
N32 C31 1.381(6) . ?
N32 C331 1.417(9) . ?
N32 C33 1.423(8) . ?
N32 C30 1.451(6) . ?
N41 C41 1.371(5) . ?
N41 C42 1.396(5) . ?
N41 C44 1.460(5) . ?
N42 C41 1.365(5) . ?
N42 C43 1.390(6) . ?
N42 C40 1.458(6) . ?
N51 C51 1.362(6) . ?
N51 C52 1.375(6) . ?
N51 C54 1.475(6) . ?
N52 C53 1.376(6) . ?
N52 C51 1.378(6) . ?
N52 C50 1.467(6) . ?
N61 C61 1.380(6) . ?
N61 C62 1.402(6) . ?
N61 C64 1.444(6) . ?
N62 C61 1.372(6) . ?
N62 C63 1.381(6) . ?
N62 C60 1.471(6) . ?
N71 C71 1.357(5) . ?
N71 C72 1.374(5) . ?
N71 C74 1.451(5) . ?
N72 C73 1.381(5) . ?
N72 C71 1.382(5) . ?
N72 C70 1.479(6) . ?
N81 C81 1.355(6) . ?
N81 C82 1.372(6) . ?
N81 C84 1.461(6) . ?
N82 C81 1.359(6) . ?
N82 C83 1.373(6) . ?
N82 C80 1.459(7) . ?
C10 C19 1.512(8) . ?
C10 C18 1.517(7) . ?
C11 K4 3.157(4) 1_455 ?
C12 C13 1.354(6) . ?
C14 C15 1.554(6) . ?
C15 C16 1.541(6) . ?
C15 C17 1.557(6) . ?
C20 C28 1.469(8) . ?
C20 C29 1.506(9) . ?
C20 C291 1.532(7) . ?
C22 C23 1.357(7) . ?
C24 C25 1.566(6) . ?
C25 C26 1.530(6) . ?
C25 C27 1.541(6) . ?
C30 C39 1.508(8) . ?
C30 C38 1.510(8) . ?
C32 C33 1.363(13) . ?
C321 C331 1.312(18) . ?
C34 C35 1.530(6) . ?
C35 C37 1.524(7) . ?
C35 C36 1.541(6) . ?
C40 C49 1.511(7) . ?
C40 C48 1.527(6) . ?
C41 K5 3.068(4) 1_545 ?
C42 C43 1.336(6) . ?
C44 C45 1.541(6) . ?
C45 C46 1.539(6) . ?
C45 C47 1.554(6) . ?
C50 C59 1.497(8) . ?
C50 C581 1.498(8) . ?
C50 C58 1.538(7) . ?
C52 C53 1.331(7) . ?
C54 C55 1.548(6) . ?
C55 C56 1.531(6) . ?
C55 C57 1.551(6) . ?
C60 C68 1.508(7) . ?
C60 C69 1.537(7) . ?
C61 K8 3.055(4) 1_455 ?
C62 C63 1.330(7) . ?
C64 C65 1.555(6) . ?
C65 C66 1.535(7) . ?
C65 C67 1.539(7) . ?
C70 C79 1.502(7) . ?
C70 C78 1.512(7) . ?
C72 C73 1.361(6) . ?
C74 C75 1.551(6) . ?
C75 C77 1.544(6) . ?
C75 C76 1.547(6) . ?
C80 C89 1.515(8) . ?
C80 C88 1.554(8) . ?
C82 C83 1.344(8) . ?
C84 C85 1.558(6) . ?
C85 C87 1.534(6) . ?
C85 C86 1.556(7) . ?
C101 C102 1.454(8) . ?
C102 C103 1.523(9) . ?
C103 C104 1.489(9) . ?
